data_9007179
loop_
_publ_author_name
'Jacobsen, S. D.'
'Smyth, J. R.'
'Swope, R. J.'

_publ_section_title
;
 Thermal expansion of hydrated six-coordinated silicon in thaumasite,
 Ca3Si(OH)6(CO3)(SO4).12H2O
 Sample: T = 298 K
;
_journal_name_full 'Physics and Chemistry of Minerals'
_journal_page_first 321
_journal_page_last 329
_journal_paper_doi 10.1007/s00269-003-0328-0
_journal_volume 30
_journal_year 2003
_chemical_compound_source unknown
_chemical_formula_sum 'C H30 Ca3 O25 S Si'
_chemical_name_mineral Thaumasite
_space_group_IT_number 173
_symmetry_space_group_name_Hall 'P 6c'
_symmetry_space_group_name_H-M 'P 63'
_cell_angle_alpha 90
_cell_angle_beta 90
_cell_angle_gamma 120
_cell_length_a 11.0538
_cell_length_b 11.0538
_cell_length_c 10.4111
_cell_formula_units_Z 2
_cell_volume 1101.667
_database_code_amcsd 0008764
_diffrn_ambient_temperature 298
_exptl_crystal_density_diffrn 1.877
_cod_original_formula_sum 'Ca3 Si C S O25 H30'
_cod_database_code 9007179

loop_
_space_group_symop_operation_xyz
x,y,z
x-y,x,1/2+z
-y,x-y,z
-x,-y,1/2+z
-x+y,-x,z
y,-x+y,1/2+z

loop_
_atom_site_aniso_label
_atom_site_aniso_U_11
_atom_site_aniso_U_22
_atom_site_aniso_U_33
_atom_site_aniso_U_12
_atom_site_aniso_U_13
_atom_site_aniso_U_23
Ca 0.01184 0.01433 0.01097 0.00733 -0.00018 0.00019
Si 0.00962 0.00962 0.00744 0.00481 0.00000 0.00000
C 0.01300 0.01300 0.02540 0.00650 0.00000 0.00000
S 0.01157 0.01157 0.01830 0.00579 0.00000 0.00000
O1 0.01670 0.01990 0.04700 0.00620 -0.00430 -0.00050
O2 0.02660 0.01810 0.02410 0.00610 0.00540 0.00430
O3 0.01930 0.01670 0.03150 0.00810 -0.00070 0.00890
O4 0.01950 0.02000 0.02910 0.00870 0.00300 -0.00630
O5 0.01490 0.02300 0.03860 0.00910 0.00040 -0.00120
O6 0.01520 0.02340 0.03140 0.00920 0.00500 0.00250
O7 0.01080 0.01200 0.00940 0.00390 -0.00030 -0.00060
O8 0.01140 0.01060 0.01120 0.00380 0.00070 0.00110
O9 0.02610 0.02610 0.01820 0.01305 0.00000 0.00000

loop_
_atom_site_label
_atom_site_fract_x
_atom_site_fract_y
_atom_site_fract_z
_atom_site_U_iso_or_equiv
Ca 0.19495 0.98830 0.25133 0.01203
Si 0.00000 0.00000 0.00178 0.00889
C 0.33333 0.66667 0.46230 0.01710
S 0.33333 0.66667 0.98382 0.01382
O1 0.39147 0.22797 0.25520 0.02920
O2 0.26162 0.40268 0.25110 0.02520
O3 0.00286 0.33941 0.07047 0.02290
O4 0.02460 0.34872 0.43169 0.00233
O5 0.20088 0.62300 0.45809 0.02570
O6 0.19215 0.62270 0.03198 0.02360
O7 0.13062 0.12439 0.10542 0.01160
O8 0.13044 0.12471 0.39610 0.01180
O9 0.33333 0.66667 0.84184 0.02340
H74 0.20300 0.17900 0.06800 0.03000
H83 0.19600 0.19500 0.43100 0.03000
H12 0.38200 0.29100 0.23400 0.04200
H19 0.47700 0.27000 0.27600 0.05500
H25 0.30400 0.46500 0.32500 0.02100
H26 0.30000 0.44100 0.20100 0.05700
H35 0.41700 0.07600 0.04800 0.01700
H36 0.06900 0.42200 0.05600 0.03000
H45 0.09700 0.45100 0.44300 0.04600
H46 0.38600 0.03200 0.43400 0.02400

loop_
_cod_related_entry_id
_cod_related_entry_database
_cod_related_entry_code
1 AMCSD 0008764
